data_4101856
loop_
_publ_author_name
'Benjamin J. Coe'
'Simon P. Foxon'
'Elizabeth C. Harper'
'Madeleine Helliwell'
'James Raftery'
'Catherine A. Swanson'
'Bruce S. Brunschwig'
'Koen Clays'
'Edith Franz'
'Javier Gar\'in'
'Jes\'us Orduna'
'Peter N. Horton'
'Michael B. Hursthouse'

_publ_section_title
;
 Evolution of Linear Absorption and Nonlinear Optical Properties in
 V-Shaped Ruthenium(II)-Based Chromophores
;
_journal_name_full 'Journal of the American Chemical Society'
_journal_page_first 1706
_journal_page_last 1723
_journal_paper_doi 10.1021/ja908667p
_journal_volume 132
_journal_year 2010
_chemical_formula_sum 'C40 H46 F24 N8 P4 Ru'
_chemical_formula_weight 1319.80
_chemical_name_systematic
; 
 ? 
;
_space_group_IT_number 9
_symmetry_cell_setting monoclinic
_symmetry_space_group_name_Hall 'C -2yc'
_symmetry_space_group_name_H-M 'C 1 c 1'
_atom_sites_solution_hydrogens geom
_atom_sites_solution_primary direct
_atom_sites_solution_secondary difmap
_audit_creation_method SHELXL-97
_cell_angle_alpha 90.00
_cell_angle_beta 113.409(13)
_cell_angle_gamma 90.00
_cell_formula_units_Z 4
_cell_length_a 25.521(17)
_cell_length_b 14.223(10)
_cell_length_c 15.130(10)
_cell_measurement_reflns_used 473
_cell_measurement_temperature 100(2)
_cell_measurement_theta_max 16.05
_cell_measurement_theta_min 2.82
_cell_volume 5040(6)
_computing_cell_refinement 'Bruker SMART'
_computing_data_collection 'Bruker SMART'
_computing_data_reduction 'Bruker SAINT'
_computing_molecular_graphics 'Bruker SHELXTL'
_computing_publication_material 'Bruker SHELXTL'
_computing_structure_refinement 'SHELXL-97 (Sheldrick, 1997)'
_computing_structure_solution 'SHELXS-97 (Sheldrick, 1990)'
_diffrn_ambient_temperature 100(2)
_diffrn_measured_fraction_theta_full 0.998
_diffrn_measured_fraction_theta_max 0.998
_diffrn_measurement_device_type 'CCD area detector'
_diffrn_measurement_method 'phi and omega scans'
_diffrn_radiation_monochromator graphite
_diffrn_radiation_source 'fine-focus sealed tube'
_diffrn_radiation_type MoK\a
_diffrn_radiation_wavelength 0.71073
_diffrn_reflns_av_R_equivalents 0.1541
_diffrn_reflns_av_sigmaI/netI 0.2135
_diffrn_reflns_limit_h_max 22
_diffrn_reflns_limit_h_min -22
_diffrn_reflns_limit_k_max 12
_diffrn_reflns_limit_k_min -12
_diffrn_reflns_limit_l_max 13
_diffrn_reflns_limit_l_min -13
_diffrn_reflns_number 7928
_diffrn_reflns_theta_full 18.00
_diffrn_reflns_theta_max 18.00
_diffrn_reflns_theta_min 2.44
_exptl_absorpt_coefficient_mu 0.568
_exptl_absorpt_correction_type none
_exptl_crystal_colour black
_exptl_crystal_density_diffrn 1.739
_exptl_crystal_density_method 'not measured'
_exptl_crystal_description prismatic
_exptl_crystal_F_000 2648
_exptl_crystal_size_max 0.30
_exptl_crystal_size_mid 0.10
_exptl_crystal_size_min 0.10
_refine_diff_density_max 0.798
_refine_diff_density_min -0.496
_refine_diff_density_rms 0.130
_refine_ls_abs_structure_details 'Flack H D (1983), Acta Cryst. A39, 876-881'
_refine_ls_abs_structure_Flack 0.32(19)
_refine_ls_extinction_method none
_refine_ls_goodness_of_fit_ref 1.040
_refine_ls_hydrogen_treatment constr
_refine_ls_matrix_type full
_refine_ls_number_parameters 622
_refine_ls_number_reflns 3424
_refine_ls_number_restraints 1547
_refine_ls_restrained_S_all 0.932
_refine_ls_R_factor_all 0.1911
_refine_ls_R_factor_gt 0.1104
_refine_ls_shift/su_max 0.003
_refine_ls_shift/su_mean 0.000
_refine_ls_structure_factor_coef Fsqd
_refine_ls_weighting_details 'calc w=1/[\s^2^(Fo^2^)+(0.1639P)^2^+24.8857P] where P=(Fo^2^+2Fc^2^)/3'
_refine_ls_weighting_scheme calc
_refine_ls_wR_factor_gt 0.2623
_refine_ls_wR_factor_ref 0.3121
_reflns_number_gt 1789
_reflns_number_total 3424
_reflns_threshold_expression >2sigma(I)
_cod_data_source_file ja908667p_si_002_7.cif
_cod_data_source_block 9
_cod_database_code 4101856

loop_
_symmetry_equiv_pos_as_xyz
'x, y, z'
'x, -y, z+1/2'
'x+1/2, y+1/2, z'
'x+1/2, -y+1/2, z+1/2'

loop_
_atom_site_label
_atom_site_type_symbol
_atom_site_fract_x
_atom_site_fract_y
_atom_site_fract_z
_atom_site_U_iso_or_equiv
_atom_site_adp_type
_atom_site_occupancy
_atom_site_symmetry_multiplicity
_atom_site_calc_flag
_atom_site_refinement_flags
_atom_site_disorder_assembly
_atom_site_disorder_group
Ru1 Ru 0.3148(2) 0.07068(15) 0.8498(4) 0.0508(10) Uani 1 1 d DU . .
N5 N 0.3071(12) 0.0694(19) 0.9822(14) 0.043(5) Uani 1 1 d DU . .
H5A H 0.2932 0.1257 0.9916 0.065 Uiso 1 1 calc . . .
H5B H 0.3420 0.0593 1.0303 0.065 Uiso 1 1 calc . . .
H5C H 0.2828 0.0227 0.9824 0.065 Uiso 1 1 calc . . .
N6 N 0.2581(12) -0.0435(16) 0.795(2) 0.060(6) Uani 1 1 d DU . .
H6A H 0.2331 -0.0303 0.7343 0.089 Uiso 1 1 calc . . .
H6B H 0.2385 -0.0532 0.8334 0.089 Uiso 1 1 calc . . .
H6C H 0.2783 -0.0961 0.7950 0.089 Uiso 1 1 calc . . .
N7 N 0.3332(12) 0.057(2) 0.7282(15) 0.054(6) Uani 1 1 d DU . .
H7A H 0.3004 0.0627 0.6744 0.080 Uiso 1 1 calc . . .
H7B H 0.3492 0.0001 0.7287 0.080 Uiso 1 1 calc . . .
H7C H 0.3580 0.1034 0.7284 0.080 Uiso 1 1 calc . . .
N8 N 0.3810(12) -0.027(2) 0.910(2) 0.064(6) Uani 1 1 d DU . .
H8A H 0.3674 -0.0790 0.9280 0.095 Uiso 1 1 calc . . .
H8B H 0.4091 -0.0007 0.9626 0.095 Uiso 1 1 calc . . .
H8C H 0.3954 -0.0422 0.8658 0.095 Uiso 1 1 calc . . .
N1 N 0.3746(9) 0.1755(14) 0.9079(15) 0.052(4) Uani 1 1 d GDU . .
C1 C 0.4281(10) 0.1699(15) 0.9120(17) 0.053(4) Uani 1 1 d GU . .
H1 H 0.4377 0.1217 0.8777 0.064 Uiso 1 1 calc R . .
C2 C 0.4688(7) 0.2329(18) 0.9651(18) 0.055(5) Uani 1 1 d GU . .
H2 H 0.5066 0.2279 0.9678 0.066 Uiso 1 1 calc R . .
C3 C 0.4553(9) 0.3047(15) 1.0153(16) 0.056(5) Uani 1 1 d GDU . .
C4 C 0.3986(11) 0.3109(15) 1.0054(17) 0.055(5) Uani 1 1 d GU . .
H4 H 0.3873 0.3600 1.0368 0.066 Uiso 1 1 calc R . .
C5 C 0.3593(7) 0.2466(18) 0.9511(17) 0.051(5) Uani 1 1 d GU . .
H5 H 0.3207 0.2522 0.9437 0.061 Uiso 1 1 calc R . .
C6 C 0.5039(12) 0.369(2) 1.059(2) 0.057(5) Uani 1 1 d DU . .
H6 H 0.5418 0.3530 1.0675 0.068 Uiso 1 1 calc R . .
C7 C 0.4889(15) 0.454(2) 1.0857(17) 0.056(6) Uani 1 1 d DU . .
H7 H 0.4504 0.4656 1.0760 0.067 Uiso 1 1 calc R . .
C8 C 0.5314(14) 0.527(2) 1.129(2) 0.052(6) Uani 1 1 d DU . .
H8 H 0.5695 0.5128 1.1376 0.062 Uiso 1 1 calc R . .
C9 C 0.5213(13) 0.6146(19) 1.157(2) 0.051(5) Uani 1 1 d DU . .
H9 H 0.4829 0.6300 1.1455 0.061 Uiso 1 1 calc R . .
C10 C 0.5650(9) 0.6862(14) 1.2045(16) 0.055(5) Uani 1 1 d GDU . .
C11 C 0.6233(10) 0.6790(13) 1.2288(17) 0.058(5) Uani 1 1 d GU . .
H11 H 0.6389 0.6246 1.2120 0.070 Uiso 1 1 calc R . .
C12 C 0.6586(7) 0.7526(14) 1.2781(16) 0.062(5) Uani 1 1 d GDU . .
H12 H 0.6984 0.7468 1.2942 0.074 Uiso 1 1 calc R . .
N2 N 0.6397(8) 0.8315(12) 1.3044(14) 0.067(5) Uani 1 1 d GDU . .
C13 C 0.5835(8) 0.8381(13) 1.2795(16) 0.065(5) Uani 1 1 d GDU . .
H13 H 0.5690 0.8936 1.2966 0.078 Uiso 1 1 calc R . .
C14 C 0.5451(7) 0.7685(16) 1.2300(17) 0.059(5) Uani 1 1 d GU . .
H14 H 0.5054 0.7769 1.2136 0.071 Uiso 1 1 calc R . .
C15 C 0.6755(8) 0.9037(12) 1.3606(13) 0.075(5) Uani 1 1 d GDU . .
C16 C 0.7301(9) 0.8787(12) 1.4246(16) 0.081(6) Uani 1 1 d GDU . .
H16 H 0.7410 0.8144 1.4332 0.097 Uiso 1 1 calc R . .
C17 C 0.7687(8) 0.9479(16) 1.4758(16) 0.084(6) Uani 1 1 d GDU . .
H17 H 0.8060 0.9308 1.5195 0.101 Uiso 1 1 calc R . .
C18 C 0.7527(9) 1.0419(15) 1.4631(17) 0.082(6) Uani 1 1 d GU . .
H18 H 0.7791 1.0892 1.4982 0.098 Uiso 1 1 calc R . .
C19 C 0.6981(10) 1.0669(11) 1.3992(18) 0.076(6) Uani 1 1 d GU . .
H19 H 0.6872 1.1312 1.3906 0.091 Uiso 1 1 calc R . .
C20 C 0.6595(8) 0.9978(13) 1.3480(15) 0.075(6) Uani 1 1 d GDU . .
H20 H 0.6222 1.0148 1.3043 0.090 Uiso 1 1 calc R . .
N3 N 0.2526(9) 0.1734(13) 0.7841(16) 0.050(4) Uani 1 1 d GDU . .
C21 C 0.2616(8) 0.2420(17) 0.7305(18) 0.052(5) Uani 1 1 d GU . .
H21 H 0.2961 0.2429 0.7206 0.063 Uiso 1 1 calc R . .
C22 C 0.2217(11) 0.3105(14) 0.6903(17) 0.055(5) Uani 1 1 d GU . .
H22 H 0.2287 0.3588 0.6530 0.066 Uiso 1 1 calc R . .
C23 C 0.1706(9) 0.3097(14) 0.7035(17) 0.055(5) Uani 1 1 d GDU . .
C24 C 0.1617(8) 0.2348(18) 0.7557(17) 0.054(5) Uani 1 1 d GU . .
H24 H 0.1269 0.2306 0.7646 0.065 Uiso 1 1 calc R . .
C25 C 0.2027(11) 0.1677(14) 0.7940(16) 0.053(4) Uani 1 1 d GU . .
H25 H 0.1959 0.1163 0.8282 0.064 Uiso 1 1 calc R . .
C26 C 0.1312(13) 0.3877(17) 0.654(2) 0.052(5) Uani 1 1 d DU . .
H26 H 0.0934 0.3771 0.6497 0.062 Uiso 1 1 calc R . .
C27 C 0.1367(15) 0.4725(19) 0.6136(19) 0.055(6) Uani 1 1 d DU . .
H27 H 0.1735 0.4858 0.6150 0.067 Uiso 1 1 calc R . .
C28 C 0.0927(15) 0.544(2) 0.568(2) 0.057(6) Uani 1 1 d DU . .
H28 H 0.0545 0.5370 0.5629 0.069 Uiso 1 1 calc R . .
C29 C 0.1106(14) 0.622(2) 0.535(3) 0.063(6) Uani 1 1 d DU . .
H29 H 0.1496 0.6283 0.5446 0.075 Uiso 1 1 calc R . .
C30 C 0.0698(9) 0.6972(13) 0.4843(14) 0.064(5) Uani 1 1 d GDU . .
C31 C 0.0833(7) 0.7705(16) 0.4363(17) 0.070(5) Uani 1 1 d GDU . .
H31 H 0.1199 0.7739 0.4341 0.084 Uiso 1 1 calc R . .
C32 C 0.0423(8) 0.8387(13) 0.3915(14) 0.076(5) Uani 1 1 d GDU . .
H32 H 0.0520 0.8883 0.3589 0.091 Uiso 1 1 calc R . .
N4 N -0.0102(7) 0.8384(10) 0.3918(10) 0.077(5) Uani 1 1 d GDU . .
C33 C -0.0229(8) 0.7670(13) 0.4370(14) 0.073(5) Uani 1 1 d GDU . .
H33 H -0.0599 0.7648 0.4376 0.087 Uiso 1 1 calc RD . .
C34 C 0.0152(10) 0.6958(13) 0.4832(15) 0.068(5) Uani 1 1 d GDU . .
H34 H 0.0039 0.6462 0.5140 0.081 Uiso 1 1 calc R . .
C35 C -0.0542(7) 0.9077(13) 0.3488(14) 0.079(5) Uani 1 1 d GDU . .
C36 C -0.0442(8) 0.9754(15) 0.2911(16) 0.083(6) Uani 1 1 d GDU . .
H36 H -0.0093 0.9754 0.2825 0.100 Uiso 1 1 calc R . .
C37 C -0.0854(10) 1.0433(14) 0.2458(16) 0.084(6) Uani 1 1 d GDU . .
H37 H -0.0786 1.0896 0.2064 0.101 Uiso 1 1 calc R . .
C38 C -0.1365(9) 1.0433(14) 0.2583(16) 0.084(6) Uani 1 1 d GDU . .
H38 H -0.1647 1.0897 0.2274 0.101 Uiso 1 1 calc R . .
C39 C -0.1464(8) 0.9755(15) 0.3160(17) 0.084(6) Uani 1 1 d GDU . .
H39 H -0.1814 0.9756 0.3246 0.101 Uiso 1 1 calc R . .
C40 C -0.1053(8) 0.9077(13) 0.3613(15) 0.082(5) Uani 1 1 d GDU . .
H40 H -0.1120 0.8614 0.4008 0.098 Uiso 1 1 calc RD . .
P1 P 0.7734(5) 0.2542(8) 0.6564(9) 0.082(3) Uani 1 1 d DU . .
F1 F 0.7165(6) 0.2998(15) 0.6490(16) 0.085(5) Uani 1 1 d DU . .
F2 F 0.7915(9) 0.2512(15) 0.7676(9) 0.085(5) Uani 1 1 d DU . .
F3 F 0.8338(6) 0.2135(14) 0.6706(16) 0.101(5) Uani 1 1 d DU . .
F4 F 0.7549(9) 0.2584(16) 0.5455(11) 0.097(5) Uani 1 1 d DU . .
F5 F 0.7981(9) 0.3555(11) 0.6655(16) 0.088(5) Uani 1 1 d DU . .
F6 F 0.7478(9) 0.1512(11) 0.6429(17) 0.088(5) Uani 1 1 d DU . .
P2 P 0.1559(4) 0.9485(7) 0.9807(6) 0.048(3) Uani 1 1 d DU . .
F7 F 0.2011(8) 0.9428(14) 1.0856(10) 0.086(5) Uani 1 1 d DU . .
F8 F 0.2037(7) 0.9129(15) 0.9480(15) 0.086(5) Uani 1 1 d DU . .
F9 F 0.1148(8) 0.9666(14) 0.8737(9) 0.093(5) Uani 1 1 d DU . .
F10 F 0.1124(7) 0.9951(14) 1.0158(14) 0.086(5) Uani 1 1 d DU . .
F11 F 0.1794(8) 1.0520(10) 0.9826(15) 0.081(5) Uani 1 1 d DU . .
F12 F 0.1319(8) 0.8483(11) 0.9771(15) 0.090(5) Uani 1 1 d DU . .
P3 P 0.8631(5) 0.7342(9) 1.5669(9) 0.103(4) Uani 1 1 d DU . .
F13 F 0.8098(7) 0.7626(14) 1.5861(15) 0.121(6) Uani 1 1 d DU . .
F14 F 0.8444(10) 0.6285(11) 1.5645(17) 0.109(6) Uani 1 1 d DU . .
F15 F 0.9215(7) 0.7064(15) 1.5646(15) 0.094(5) Uani 1 1 d DU . .
F16 F 0.8804(10) 0.8387(11) 1.5604(18) 0.104(6) Uani 1 1 d DU . .
F17 F 0.8932(9) 0.7353(18) 1.6795(10) 0.112(6) Uani 1 1 d DU . .
F18 F 0.8332(10) 0.7347(17) 1.4547(9) 0.109(6) Uani 1 1 d DU . .
P4 P 0.9748(5) 0.4389(11) 0.7196(9) 0.102(4) Uani 1 1 d DU . .
F19 F 0.9139(7) 0.4272(18) 0.6380(14) 0.122(6) Uani 1 1 d DU . .
F20 F 0.9987(10) 0.4607(18) 0.6422(15) 0.129(6) Uani 1 1 d DU . .
F21 F 1.0367(7) 0.4412(18) 0.7993(14) 0.125(6) Uani 1 1 d DU . .
F22 F 0.9488(10) 0.4120(19) 0.7936(15) 0.125(6) Uani 1 1 d DU . .
F23 F 0.9810(10) 0.3312(12) 0.7052(18) 0.129(6) Uani 1 1 d DU . .
F24 F 0.9654(10) 0.5445(13) 0.7370(17) 0.114(6) Uani 1 1 d DU . .

loop_
_atom_site_aniso_label
_atom_site_aniso_U_11
_atom_site_aniso_U_22
_atom_site_aniso_U_33
_atom_site_aniso_U_23
_atom_site_aniso_U_13
_atom_site_aniso_U_12
Ru1 0.0478(16) 0.0201(13) 0.0619(19) 0.012(3) -0.0022(13) 0.007(2)
N5 0.027(11) 0.019(10) 0.063(6) 0.004(7) -0.004(7) 0.009(8)
N6 0.067(11) 0.031(7) 0.051(13) 0.008(10) -0.008(10) -0.001(7)
N7 0.035(13) 0.040(14) 0.060(8) -0.009(8) -0.008(9) 0.007(9)
N8 0.053(9) 0.057(8) 0.069(13) 0.006(11) 0.011(9) 0.028(8)
N1 0.043(5) 0.051(6) 0.057(8) -0.014(6) 0.016(6) -0.003(5)
C1 0.044(6) 0.054(8) 0.059(9) -0.015(7) 0.018(7) 0.001(6)
C2 0.043(6) 0.058(8) 0.060(9) -0.014(7) 0.015(7) 0.000(6)
C3 0.046(6) 0.055(7) 0.060(8) -0.015(6) 0.014(6) -0.001(6)
C4 0.049(7) 0.054(7) 0.059(9) -0.017(6) 0.020(7) -0.003(7)
C5 0.046(7) 0.048(7) 0.058(9) -0.012(6) 0.020(7) -0.003(6)
C6 0.047(7) 0.052(7) 0.060(9) -0.009(7) 0.009(7) 0.000(6)
C7 0.049(8) 0.049(7) 0.056(9) -0.004(7) 0.006(7) 0.001(6)
C8 0.045(8) 0.047(7) 0.052(9) -0.002(7) 0.008(8) 0.005(6)
C9 0.046(8) 0.043(7) 0.056(9) 0.001(7) 0.012(7) 0.004(6)
C10 0.048(7) 0.046(7) 0.061(8) -0.004(6) 0.011(7) 0.005(6)
C11 0.048(7) 0.051(7) 0.068(9) -0.006(7) 0.014(7) 0.001(6)
C12 0.053(7) 0.054(8) 0.071(9) -0.007(7) 0.017(7) -0.004(6)
N2 0.058(7) 0.053(6) 0.076(8) -0.010(6) 0.012(6) -0.003(6)
C13 0.057(7) 0.052(7) 0.069(9) -0.010(7) 0.007(7) 0.004(6)
C14 0.052(7) 0.049(7) 0.063(9) -0.010(7) 0.008(7) 0.006(6)
C15 0.068(7) 0.060(6) 0.080(8) -0.014(6) 0.011(6) -0.009(6)
C16 0.072(8) 0.067(8) 0.081(9) -0.018(8) 0.007(7) -0.009(7)
C17 0.075(8) 0.071(8) 0.083(10) -0.021(8) 0.006(7) -0.011(7)
C18 0.076(9) 0.069(8) 0.081(10) -0.019(8) 0.010(7) -0.013(8)
C19 0.074(9) 0.063(7) 0.077(10) -0.019(8) 0.016(8) -0.014(7)
C20 0.072(8) 0.060(7) 0.078(9) -0.019(8) 0.015(7) -0.011(7)
N3 0.046(5) 0.033(7) 0.061(8) 0.011(6) 0.011(6) 0.011(5)
C21 0.050(7) 0.034(7) 0.062(9) 0.017(6) 0.010(6) 0.013(6)
C22 0.047(7) 0.044(7) 0.065(9) 0.018(7) 0.013(7) 0.014(6)
C23 0.047(7) 0.050(7) 0.058(8) 0.007(6) 0.012(6) 0.009(6)
C24 0.045(7) 0.050(8) 0.058(9) 0.006(7) 0.011(7) 0.009(6)
C25 0.047(6) 0.045(7) 0.059(9) 0.006(7) 0.012(7) 0.008(6)
C26 0.043(8) 0.049(7) 0.055(9) 0.002(7) 0.010(7) 0.007(6)
C27 0.047(8) 0.045(7) 0.055(9) -0.001(7) 0.001(7) 0.003(7)
C28 0.052(9) 0.046(8) 0.057(9) -0.001(7) 0.004(7) 0.005(7)
C29 0.059(8) 0.046(8) 0.063(9) 0.000(7) 0.004(7) 0.000(6)
C30 0.058(7) 0.050(7) 0.068(8) 0.005(6) 0.009(7) 0.000(6)
C31 0.061(8) 0.056(8) 0.074(9) 0.012(7) 0.007(7) -0.002(6)
C32 0.066(7) 0.063(8) 0.079(9) 0.016(7) 0.010(7) 0.003(7)
N4 0.065(7) 0.066(7) 0.082(8) 0.010(6) 0.010(6) 0.003(6)
C33 0.060(8) 0.065(8) 0.078(9) 0.006(7) 0.011(7) 0.005(6)
C34 0.061(8) 0.055(8) 0.075(9) 0.002(7) 0.014(7) 0.001(7)
C35 0.071(7) 0.065(7) 0.088(8) 0.009(6) 0.017(6) 0.005(6)
C36 0.076(8) 0.071(8) 0.090(9) 0.014(7) 0.019(7) 0.008(7)
C37 0.077(9) 0.072(9) 0.093(10) 0.014(7) 0.022(7) 0.009(8)
C38 0.074(9) 0.073(9) 0.094(10) 0.011(7) 0.021(8) 0.006(8)
C39 0.073(8) 0.072(9) 0.095(10) 0.009(8) 0.021(8) 0.005(7)
C40 0.073(8) 0.068(9) 0.093(9) 0.008(7) 0.020(7) 0.005(7)
P1 0.085(6) 0.071(6) 0.107(6) -0.016(6) 0.055(6) -0.020(5)
F1 0.071(7) 0.071(10) 0.106(10) -0.002(10) 0.027(7) -0.011(7)
F2 0.082(10) 0.064(10) 0.100(6) -0.007(7) 0.027(7) -0.004(9)
F3 0.088(7) 0.087(10) 0.139(11) -0.004(10) 0.055(8) -0.007(7)
F4 0.104(11) 0.084(11) 0.105(6) -0.012(7) 0.044(7) -0.036(9)
F5 0.086(10) 0.072(6) 0.109(11) -0.014(8) 0.042(10) -0.023(7)
F6 0.093(10) 0.068(7) 0.104(10) -0.010(8) 0.038(10) -0.018(7)
P2 0.031(5) 0.057(5) 0.045(5) -0.004(5) 0.003(4) -0.003(5)
F7 0.083(9) 0.078(10) 0.052(6) -0.010(7) -0.021(6) 0.011(8)
F8 0.066(8) 0.096(10) 0.103(10) -0.007(9) 0.041(7) 0.012(8)
F9 0.097(9) 0.086(10) 0.050(6) -0.013(7) -0.018(6) 0.031(9)
F10 0.068(8) 0.100(10) 0.097(10) -0.007(9) 0.041(7) 0.010(8)
F11 0.074(10) 0.059(6) 0.098(11) 0.002(7) 0.021(8) -0.011(6)
F12 0.082(10) 0.069(6) 0.103(11) -0.012(7) 0.020(8) -0.028(7)
P3 0.101(7) 0.087(6) 0.118(6) -0.035(7) 0.040(6) -0.038(6)
F13 0.110(8) 0.106(11) 0.151(11) -0.038(11) 0.057(8) -0.039(8)
F14 0.116(11) 0.093(7) 0.122(11) -0.030(8) 0.050(10) -0.046(8)
F15 0.098(8) 0.065(10) 0.110(11) -0.034(10) 0.032(8) -0.035(8)
F16 0.096(11) 0.081(7) 0.133(11) -0.024(8) 0.044(10) -0.020(7)
F17 0.124(10) 0.098(11) 0.116(6) -0.032(8) 0.047(7) -0.042(10)
F18 0.102(10) 0.095(11) 0.119(7) -0.020(8) 0.030(7) -0.025(10)
P4 0.087(7) 0.109(7) 0.091(7) 0.002(7) 0.014(5) -0.018(7)
F19 0.095(7) 0.124(11) 0.110(9) 0.009(10) 0.002(7) -0.024(9)
F20 0.112(11) 0.155(12) 0.120(9) 0.012(10) 0.045(8) 0.005(10)
F21 0.093(7) 0.120(11) 0.123(10) 0.021(10) 0.001(7) -0.014(8)
F22 0.120(11) 0.137(12) 0.114(10) 0.016(10) 0.042(8) -0.002(11)
F23 0.114(12) 0.118(8) 0.134(12) -0.010(8) 0.026(9) -0.005(8)
F24 0.090(11) 0.115(8) 0.118(12) -0.006(8) 0.022(9) -0.013(8)

loop_
_atom_type_symbol
_atom_type_description
_atom_type_scat_dispersion_real
_atom_type_scat_dispersion_imag
_atom_type_scat_source
C C 0.0033 0.0016 'International Tables Vol C Tables 4.2.6.8 and 6.1.1.4'
H H 0.0000 0.0000 'International Tables Vol C Tables 4.2.6.8 and 6.1.1.4'
N N 0.0061 0.0033 'International Tables Vol C Tables 4.2.6.8 and 6.1.1.4'
F F 0.0171 0.0103 'International Tables Vol C Tables 4.2.6.8 and 6.1.1.4'
P P 0.1023 0.0942 'International Tables Vol C Tables 4.2.6.8 and 6.1.1.4'
Ru Ru -1.2594 0.8363 'International Tables Vol C Tables 4.2.6.8 and 6.1.1.4'

loop_
_geom_angle_atom_site_label_1
_geom_angle_atom_site_label_2
_geom_angle_atom_site_label_3
_geom_angle
_geom_angle_site_symmetry_1
_geom_angle_site_symmetry_3
_geom_angle_publ_flag
N1 Ru1 N7 93.1(12) . . ?
N1 Ru1 N5 86.2(10) . . ?
N7 Ru1 N5 171.0(12) . . ?
N1 Ru1 N8 87.7(12) . . ?
N7 Ru1 N8 84.2(13) . . ?
N5 Ru1 N8 86.8(13) . . ?
N1 Ru1 N3 89.5(6) . . ?
N7 Ru1 N3 92.2(11) . . ?
N5 Ru1 N3 96.8(11) . . ?
N8 Ru1 N3 175.2(14) . . ?
N1 Ru1 N6 176.0(11) . . ?
N7 Ru1 N6 86.9(13) . . ?
N5 Ru1 N6 93.2(13) . . ?
N8 Ru1 N6 88.4(9) . . ?
N3 Ru1 N6 94.5(11) . . ?
Ru1 N5 H5A 109.5 . . ?
Ru1 N5 H5B 109.5 . . ?
H5A N5 H5B 109.5 . . ?
Ru1 N5 H5C 109.5 . . ?
H5A N5 H5C 109.5 . . ?
H5B N5 H5C 109.5 . . ?
Ru1 N6 H6A 109.5 . . ?
Ru1 N6 H6B 109.5 . . ?
H6A N6 H6B 109.5 . . ?
Ru1 N6 H6C 109.5 . . ?
H6A N6 H6C 109.5 . . ?
H6B N6 H6C 109.5 . . ?
Ru1 N7 H7A 109.5 . . ?
Ru1 N7 H7B 109.5 . . ?
H7A N7 H7B 109.5 . . ?
Ru1 N7 H7C 109.5 . . ?
H7A N7 H7C 109.5 . . ?
H7B N7 H7C 109.5 . . ?
Ru1 N8 H8A 109.5 . . ?
Ru1 N8 H8B 109.5 . . ?
H8A N8 H8B 109.5 . . ?
Ru1 N8 H8C 109.5 . . ?
H8A N8 H8C 109.5 . . ?
H8B N8 H8C 109.5 . . ?
C5 N1 C1 120.5 . . ?
C5 N1 Ru1 116.3(15) . . ?
C1 N1 Ru1 122.9(15) . . ?
N1 C1 C2 120.7 . . ?
N1 C1 H1 119.6 . . ?
C2 C1 H1 119.6 . . ?
C1 C2 C3 120.3 . . ?
C1 C2 H2 119.8 . . ?
C3 C2 H2 119.8 . . ?
C2 C3 C4 117.2 . . ?
C2 C3 C6 110(2) . . ?
C4 C3 C6 132(2) . . ?
C5 C4 C3 120.2 . . ?
C5 C4 H4 119.9 . . ?
C3 C4 H4 119.9 . . ?
N1 C5 C4 120.8 . . ?
N1 C5 H5 119.6 . . ?
C4 C5 H5 119.6 . . ?
C7 C6 C3 113(3) . . ?
C7 C6 H6 123.4 . . ?
C3 C6 H6 123.4 . . ?
C6 C7 C8 121(3) . . ?
C6 C7 H7 119.6 . . ?
C8 C7 H7 119.6 . . ?
C9 C8 C7 126(3) . . ?
C9 C8 H8 117.0 . . ?
C7 C8 H8 117.0 . . ?
C8 C9 C10 126(3) . . ?
C8 C9 H9 117.2 . . ?
C10 C9 H9 117.2 . . ?
C11 C10 C14 117.4 . . ?
C11 C10 C9 127.1(19) . . ?
C14 C10 C9 115.4(19) . . ?
C10 C11 C12 119.0 . . ?
C10 C11 H11 120.5 . . ?
C12 C11 H11 120.5 . . ?
N2 C12 C11 123.8 . . ?
N2 C12 H12 118.1 . . ?
C11 C12 H12 118.1 . . ?
C13 N2 C12 116.7 . . ?
C13 N2 C15 119.0(13) . . ?
C12 N2 C15 124.3(13) . . ?
N2 C13 C14 123.5 . . ?
N2 C13 H13 118.2 . . ?
C14 C13 H13 118.2 . . ?
C13 C14 C10 119.6 . . ?
C13 C14 H14 120.2 . . ?
C10 C14 H14 120.2 . . ?
C16 C15 C20 120.0 . . ?
C16 C15 N2 117.6(12) . . ?
C20 C15 N2 122.2(12) . . ?
C15 C16 C17 120.0 . . ?
C15 C16 H16 120.0 . . ?
C17 C16 H16 120.0 . . ?
C18 C17 C16 120.0 . . ?
C18 C17 H17 120.0 . . ?
C16 C17 H17 120.0 . . ?
C19 C18 C17 120.0 . . ?
C19 C18 H18 120.0 . . ?
C17 C18 H18 120.0 . . ?
C18 C19 C20 120.0 . . ?
C18 C19 H19 120.0 . . ?
C20 C19 H19 120.0 . . ?
C19 C20 C15 120.0 . . ?
C19 C20 H20 120.0 . . ?
C15 C20 H20 120.0 . . ?
C25 N3 C21 120.5 . . ?
C25 N3 Ru1 118.5(15) . . ?
C21 N3 Ru1 120.9(15) . . ?
N3 C21 C22 120.7 . . ?
N3 C21 H21 119.6 . . ?
C22 C21 H21 119.6 . . ?
C21 C22 C23 120.3 . . ?
C21 C22 H22 119.8 . . ?
C23 C22 H22 119.8 . . ?
C22 C23 C24 117.2 . . ?
C22 C23 C26 114(2) . . ?
C24 C23 C26 129(2) . . ?
C25 C24 C23 120.2 . . ?
C25 C24 H24 119.9 . . ?
C23 C24 H24 119.9 . . ?
N3 C25 C24 120.8 . . ?
N3 C25 H25 119.6 . . ?
C24 C25 H25 119.6 . . ?
C27 C26 C23 135(3) . . ?
C27 C26 H26 112.6 . . ?
C23 C26 H26 112.6 . . ?
C26 C27 C28 128(3) . . ?
C26 C27 H27 115.9 . . ?
C28 C27 H27 115.9 . . ?
C29 C28 C27 115(3) . . ?
C29 C28 H28 122.3 . . ?
C27 C28 H28 122.3 . . ?
C28 C29 C30 121(3) . . ?
C28 C29 H29 119.7 . . ?
C30 C29 H29 119.7 . . ?
C31 C30 C34 117.4 . . ?
C31 C30 C29 123(2) . . ?
C34 C30 C29 120(2) . . ?
C32 C31 C30 119.0 . . ?
C32 C31 H31 120.5 . . ?
C30 C31 H31 120.5 . . ?
N4 C32 C31 123.8 . . ?
N4 C32 H32 118.1 . . ?
C31 C32 H32 118.1 . . ?
C33 N4 C32 116.7 . . ?
C33 N4 C35 116.7(12) . . ?
C32 N4 C35 126.7(12) . . ?
N4 C33 C34 123.5 . . ?
N4 C33 H33 118.2 . . ?
C34 C33 H33 118.2 . . ?
C33 C34 C30 119.6 . . ?
C33 C34 H34 120.2 . . ?
C30 C34 H34 120.2 . . ?
C36 C35 C40 120.0 . . ?
C36 C35 N4 117.1(12) . . ?
C40 C35 N4 122.9(12) . . ?
C37 C36 C35 120.0 . . ?
C37 C36 H36 120.0 . . ?
C35 C36 H36 120.0 . . ?
C36 C37 C38 120.0 . . ?
C36 C37 H37 120.0 . . ?
C38 C37 H37 120.0 . . ?
C37 C38 C39 120.0 . . ?
C37 C38 H38 120.0 . . ?
C39 C38 H38 120.0 . . ?
C40 C39 C38 120.0 . . ?
C40 C39 H39 120.0 . . ?
C38 C39 H39 120.0 . . ?
C39 C40 C35 120.0 . . ?
C39 C40 H40 120.0 . . ?
C35 C40 H40 120.0 . . ?
F4 P1 F1 91.8(12) . . ?
F4 P1 F5 89.9(12) . . ?
F1 P1 F5 87.4(11) . . ?
F4 P1 F2 179.2(14) . . ?
F1 P1 F2 87.5(11) . . ?
F5 P1 F2 89.7(11) . . ?
F4 P1 F3 91.3(12) . . ?
F1 P1 F3 175.5(13) . . ?
F5 P1 F3 89.3(11) . . ?
F2 P1 F3 89.4(12) . . ?
F4 P1 F6 87.9(11) . . ?
F1 P1 F6 92.8(11) . . ?
F5 P1 F6 177.8(14) . . ?
F2 P1 F6 92.5(11) . . ?
F3 P1 F6 90.5(11) . . ?
F12 P2 F7 96.4(11) . . ?
F12 P2 F10 94.4(12) . . ?
F7 P2 F10 90.8(11) . . ?
F12 P2 F9 91.3(10) . . ?
F7 P2 F9 172.1(13) . . ?
F10 P2 F9 90.3(11) . . ?
F12 P2 F8 92.3(11) . . ?
F7 P2 F8 87.2(11) . . ?
F10 P2 F8 173.2(13) . . ?
F9 P2 F8 90.7(11) . . ?
F12 P2 F11 178.7(12) . . ?
F7 P2 F11 84.7(11) . . ?
F10 P2 F11 85.0(11) . . ?
F9 P2 F11 87.6(10) . . ?
F8 P2 F11 88.3(11) . . ?
F13 P3 F15 171.3(13) . . ?
F13 P3 F18 96.7(12) . . ?
F15 P3 F18 92.0(12) . . ?
F13 P3 F16 93.2(12) . . ?
F15 P3 F16 86.7(12) . . ?
F18 P3 F16 87.4(12) . . ?
F13 P3 F17 83.2(11) . . ?
F15 P3 F17 88.2(11) . . ?
F18 P3 F17 179.2(14) . . ?
F16 P3 F17 91.8(12) . . ?
F13 P3 F14 88.4(12) . . ?
F15 P3 F14 92.4(12) . . ?
F18 P3 F14 88.1(11) . . ?
F16 P3 F14 175.4(14) . . ?
F17 P3 F14 92.7(12) . . ?
F20 P4 F22 176.6(15) . . ?
F20 P4 F24 93.9(13) . . ?
F22 P4 F24 88.7(13) . . ?
F20 P4 F21 89.9(12) . . ?
F22 P4 F21 92.2(13) . . ?
F24 P4 F21 91.5(12) . . ?
F20 P4 F19 89.5(12) . . ?
F22 P4 F19 88.1(12) . . ?
F24 P4 F19 93.7(13) . . ?
F21 P4 F19 174.8(15) . . ?
F20 P4 F23 90.0(13) . . ?
F22 P4 F23 87.4(13) . . ?
F24 P4 F23 175.8(16) . . ?
F21 P4 F23 90.0(12) . . ?
F19 P4 F23 84.8(12) . . ?

loop_
_geom_bond_atom_site_label_1
_geom_bond_atom_site_label_2
_geom_bond_distance
_geom_bond_site_symmetry_2
_geom_bond_publ_flag
Ru1 N1 2.063(12) . ?
Ru1 N7 2.079(16) . ?
Ru1 N5 2.090(16) . ?
Ru1 N8 2.092(15) . ?
Ru1 N3 2.095(11) . ?
Ru1 N6 2.112(15) . ?
N5 H5A 0.9100 . ?
N5 H5B 0.9100 . ?
N5 H5C 0.9100 . ?
N6 H6A 0.9100 . ?
N6 H6B 0.9100 . ?
N6 H6C 0.9100 . ?
N7 H7A 0.9100 . ?
N7 H7B 0.9100 . ?
N7 H7C 0.9100 . ?
N8 H8A 0.9100 . ?
N8 H8B 0.9100 . ?
N8 H8C 0.9100 . ?
N1 C5 1.3434 . ?
N1 C1 1.3444 . ?
C1 C2 1.3653 . ?
C1 H1 0.9500 . ?
C2 C3 1.3950 . ?
C2 H2 0.9500 . ?
C3 C4 1.3987 . ?
C3 C6 1.467(17) . ?
C4 C5 1.3643 . ?
C4 H4 0.9500 . ?
C5 H5 0.9500 . ?
C6 C7 1.39(2) . ?
C6 H6 0.9500 . ?
C7 C8 1.449(18) . ?
C7 H7 0.9500 . ?
C8 C9 1.38(2) . ?
C8 H8 0.9500 . ?
C9 C10 1.469(17) . ?
C9 H9 0.9500 . ?
C10 C11 1.3888 . ?
C10 C14 1.3896 . ?
C11 C12 1.3889 . ?
C11 H11 0.9500 . ?
C12 N2 1.3419 . ?
C12 H12 0.9500 . ?
N2 C13 1.3346 . ?
N2 C15 1.413(14) . ?
C13 C14 1.3846 . ?
C13 H13 0.9500 . ?
C14 H14 0.9500 . ?
C15 C16 1.3900 . ?
C15 C20 1.3900 . ?
C16 C17 1.3900 . ?
C16 H16 0.9500 . ?
C17 C18 1.3900 . ?
C17 H17 0.9500 . ?
C18 C19 1.3900 . ?
C18 H18 0.9500 . ?
C19 C20 1.3900 . ?
C19 H19 0.9500 . ?
C20 H20 0.9500 . ?
N3 C25 1.3434 . ?
N3 C21 1.3444 . ?
C21 C22 1.3653 . ?
C21 H21 0.9500 . ?
C22 C23 1.3951 . ?
C22 H22 0.9500 . ?
C23 C24 1.3987 . ?
C23 C26 1.483(17) . ?
C24 C25 1.3643 . ?
C24 H24 0.9500 . ?
C25 H25 0.9500 . ?
C26 C27 1.39(2) . ?
C26 H26 0.9500 . ?
C27 C28 1.469(18) . ?
C27 H27 0.9500 . ?
C28 C29 1.37(2) . ?
C28 H28 0.9500 . ?
C29 C30 1.473(17) . ?
C29 H29 0.9500 . ?
C30 C31 1.3889 . ?
C30 C34 1.3896 . ?
C31 C32 1.3889 . ?
C31 H31 0.9500 . ?
C32 N4 1.3419 . ?
C32 H32 0.9500 . ?
N4 C33 1.3346 . ?
N4 C35 1.439(14) . ?
C33 C34 1.3846 . ?
C33 H33 0.9500 . ?
C34 H34 0.9500 . ?
C35 C36 1.3900 . ?
C35 C40 1.3900 . ?
C36 C37 1.3900 . ?
C36 H36 0.9500 . ?
C37 C38 1.3900 . ?
C37 H37 0.9500 . ?
C38 C39 1.3900 . ?
C38 H38 0.9500 . ?
C39 C40 1.3900 . ?
C39 H39 0.9500 . ?
C40 H40 0.9500 . ?
P1 F4 1.553(12) . ?
P1 F1 1.554(12) . ?
P1 F5 1.557(11) . ?
P1 F2 1.558(11) . ?
P1 F3 1.578(12) . ?
P1 F6 1.585(11) . ?
P2 F12 1.543(11) . ?
P2 F7 1.549(11) . ?
P2 F10 1.558(11) . ?
P2 F9 1.562(11) . ?
P2 F8 1.569(11) . ?
P2 F11 1.586(11) . ?
P3 F13 1.555(12) . ?
P3 F15 1.556(12) . ?
P3 F18 1.561(11) . ?
P3 F16 1.565(12) . ?
P3 F17 1.566(12) . ?
P3 F14 1.574(12) . ?
P4 F20 1.551(12) . ?
P4 F22 1.559(12) . ?
P4 F24 1.560(12) . ?
P4 F21 1.562(12) . ?
P4 F19 1.562(12) . ?
P4 F23 1.564(12) . ?

loop_
_geom_torsion_atom_site_label_1
_geom_torsion_atom_site_label_2
_geom_torsion_atom_site_label_3
_geom_torsion_atom_site_label_4
_geom_torsion
_geom_torsion_site_symmetry_1
_geom_torsion_site_symmetry_2
_geom_torsion_site_symmetry_3
_geom_torsion_site_symmetry_4
_geom_torsion_publ_flag
N7 Ru1 N1 C5 140.0(14) . . . . ?
N5 Ru1 N1 C5 -49.0(14) . . . . ?
N8 Ru1 N1 C5 -136.0(15) . . . . ?
N3 Ru1 N1 C5 47.8(15) . . . . ?
N6 Ru1 N1 C5 -131(19) . . . . ?
N7 Ru1 N1 C1 -46.7(15) . . . . ?
N5 Ru1 N1 C1 124.3(14) . . . . ?
N8 Ru1 N1 C1 37.3(16) . . . . ?
N3 Ru1 N1 C1 -138.9(13) . . . . ?
N6 Ru1 N1 C1 43(19) . . . . ?
C5 N1 C1 C2 4.1 . . . . ?
Ru1 N1 C1 C2 -168.9(16) . . . . ?
N1 C1 C2 C3 -0.5 . . . . ?
C1 C2 C3 C4 -2.5 . . . . ?
C1 C2 C3 C6 -174(2) . . . . ?
C2 C3 C4 C5 2.0 . . . . ?
C6 C3 C4 C5 172(3) . . . . ?
C1 N1 C5 C4 -4.5 . . . . ?
Ru1 N1 C5 C4 168.9(15) . . . . ?
C3 C4 C5 N1 1.4 . . . . ?
C2 C3 C6 C7 163(2) . . . . ?
C4 C3 C6 C7 -8(4) . . . . ?
C3 C6 C7 C8 -179.0(17) . . . . ?
C6 C7 C8 C9 179(3) . . . . ?
C7 C8 C9 C10 177(2) . . . . ?
C8 C9 C10 C11 0(5) . . . . ?
C8 C9 C10 C14 -178(3) . . . . ?
C14 C10 C11 C12 1.1 . . . . ?
C9 C10 C11 C12 -177(3) . . . . ?
C10 C11 C12 N2 0.1 . . . . ?
C11 C12 N2 C13 -1.0 . . . . ?
C11 C12 N2 C15 175.1(19) . . . . ?
C12 N2 C13 C14 0.7 . . . . ?
C15 N2 C13 C14 -175.6(18) . . . . ?
N2 C13 C14 C10 0.4 . . . . ?
C11 C10 C14 C13 -1.3 . . . . ?
C9 C10 C14 C13 177(2) . . . . ?
C13 N2 C15 C16 148.1(14) . . . . ?
C12 N2 C15 C16 -28(2) . . . . ?
C13 N2 C15 C20 -37(2) . . . . ?
C12 N2 C15 C20 146.7(16) . . . . ?
C20 C15 C16 C17 0.0 . . . . ?
N2 C15 C16 C17 174.6(18) . . . . ?
C15 C16 C17 C18 0.0 . . . . ?
C16 C17 C18 C19 0.0 . . . . ?
C17 C18 C19 C20 0.0 . . . . ?
C18 C19 C20 C15 0.0 . . . . ?
C16 C15 C20 C19 0.0 . . . . ?
N2 C15 C20 C19 -174.4(19) . . . . ?
N1 Ru1 N3 C25 -130.8(13) . . . . ?
N7 Ru1 N3 C25 136.1(14) . . . . ?
N5 Ru1 N3 C25 -44.7(14) . . . . ?
N8 Ru1 N3 C25 176(14) . . . . ?
N6 Ru1 N3 C25 49.1(16) . . . . ?
N1 Ru1 N3 C21 51.2(15) . . . . ?
N7 Ru1 N3 C21 -41.9(15) . . . . ?
N5 Ru1 N3 C21 137.3(14) . . . . ?
N8 Ru1 N3 C21 -2(15) . . . . ?
N6 Ru1 N3 C21 -128.9(16) . . . . ?
C25 N3 C21 C22 4.1 . . . . ?
Ru1 N3 C21 C22 -178.0(15) . . . . ?
N3 C21 C22 C23 -0.5 . . . . ?
C21 C22 C23 C24 -2.5 . . . . ?
C21 C22 C23 C26 -179(2) . . . . ?
C22 C23 C24 C25 2.0 . . . . ?
C26 C23 C24 C25 178(2) . . . . ?
C21 N3 C25 C24 -4.5 . . . . ?
Ru1 N3 C25 C24 177.5(15) . . . . ?
C23 C24 C25 N3 1.4 . . . . ?
C22 C23 C26 C27 -16(4) . . . . ?
C24 C23 C26 C27 168(3) . . . . ?
C23 C26 C27 C28 -179(2) . . . . ?
C26 C27 C28 C29 179(3) . . . . ?
C27 C28 C29 C30 177(2) . . . . ?
C28 C29 C30 C31 -170(3) . . . . ?
C28 C29 C30 C34 10(4) . . . . ?
C34 C30 C31 C32 1.1 . . . . ?
C29 C30 C31 C32 -179(2) . . . . ?
C30 C31 C32 N4 0.1 . . . . ?
C31 C32 N4 C33 -1.0 . . . . ?
C31 C32 N4 C35 178.6(11) . . . . ?
C32 N4 C33 C34 0.7 . . . . ?
C35 N4 C33 C34 -178.9(10) . . . . ?
N4 C33 C34 C30 0.4 . . . . ?
C31 C30 C34 C33 -1.3 . . . . ?
C29 C30 C34 C33 179(2) . . . . ?
C33 N4 C35 C36 -171.9(10) . . . . ?
C32 N4 C35 C36 8.6(16) . . . . ?
C33 N4 C35 C40 6.8(16) . . . . ?
C32 N4 C35 C40 -172.7(11) . . . . ?
C40 C35 C36 C37 0.0 . . . . ?
N4 C35 C36 C37 178.7(15) . . . . ?
C35 C36 C37 C38 0.0 . . . . ?
C36 C37 C38 C39 0.0 . . . . ?
C37 C38 C39 C40 0.0 . . . . ?
C38 C39 C40 C35 0.0 . . . . ?
C36 C35 C40 C39 0.0 . . . . ?
N4 C35 C40 C39 -178.6(16) . . . . ?
